data_7109577
loop_
_publ_author_name
'Dipak D. Vachhani'
'Marzia Galli'
'Jeroen Jacobs'
'Luc Van Meervelt'
'Erik V. Van der Eycken'

_publ_section_title
;
 Synthesis of (spiro)cyclopentapyridinones via Csp3-H functionalization: a
 post-Ugi gold-catalyzed regioselective tandem cyclization
;
_journal_name_full Chem.Commun.
_journal_page_first 7171
_journal_paper_doi 10.1039/c3cc43418d
_journal_volume 49
_journal_year 2013
_chemical_formula_moiety 'C23 H30 N2 O3'
_chemical_formula_sum 'C23 H30 N2 O3'
_chemical_formula_weight 382.49
_chemical_name_systematic
;
 ? 
;
_space_group_crystal_system triclinic
_space_group_IT_number 2
_space_group_name_Hall '-P 1'
_space_group_name_H-M_alt 'P -1'
_symmetry_space_group_name_Hall '-P 1'
_symmetry_space_group_name_H-M 'P -1'
_atom_sites_solution_hydrogens geom
_atom_sites_solution_primary direct
_atom_sites_solution_secondary difmap
_audit_creation_date 2013-04-19
_audit_creation_method
;
  Olex2 1.1
  (compiled 2011.11.01 svn.r2039, GUI svn.r3906)
;
_cell_angle_alpha 95.237(8)
_cell_angle_beta 115.250(13)
_cell_angle_gamma 91.298(9)
_cell_formula_units_Z 2
_cell_length_a 9.9200(14)
_cell_length_b 10.6423(9)
_cell_length_c 11.0407(14)
_cell_measurement_reflns_used 2919
_cell_measurement_temperature 100.0(2)
_cell_measurement_theta_max 28.3940
_cell_measurement_theta_min 3.6560
_cell_volume 1047.4(2)
_computing_cell_refinement
;
CrysAlisPro, Agilent Technologies,
Version 1.171.36.28 (release 01-02-2013 CrysAlis171 .NET)
(compiled Feb  1 2013,16:14:44)
;
_computing_data_collection
;
CrysAlisPro, Agilent Technologies,
Version 1.171.36.28 (release 01-02-2013 CrysAlis171 .NET)
(compiled Feb  1 2013,16:14:44)
;
_computing_data_reduction
;
CrysAlisPro, Agilent Technologies,
Version 1.171.36.28 (release 01-02-2013 CrysAlis171 .NET)
(compiled Feb  1 2013,16:14:44)
;
_computing_molecular_graphics
;
O. V. Dolomanov, L. J. Bourhis, R. J. Gildea, J. A. K. Howard and H. Puschmann,
OLEX2: a complete structure solution, refinement and analysis program.
J. Appl. Cryst. (2009). 42, 339-341.
;
_computing_publication_material
;
O. V. Dolomanov, L. J. Bourhis, R. J. Gildea, J. A. K. Howard and H. Puschmann,
OLEX2: a complete structure solution, refinement and analysis program.
J. Appl. Cryst. (2009). 42, 339-341.
;
_computing_structure_refinement
;
XL, G.M. Sheldrick, Acta Cryst.
(2008). A64, 112-122
;
_computing_structure_solution
;
SHELXS, G.M. Sheldrick, Acta Cryst.
(2008). A64, 112-122
;
_diffrn_ambient_temperature 100.0(2)
_diffrn_detector_area_resol_mean 15.9631
_diffrn_measured_fraction_theta_full 0.9981
_diffrn_measured_fraction_theta_max 0.998
_diffrn_measurement_details
;
  1 omega  -47.00   45.00   1.0000   21.0000
omega____ theta____ kappa____ phi______ frames
    -      -17.1513   77.0000 -150.0000 92

  2 omega  -73.00    3.00   1.0000   21.0000
omega____ theta____ kappa____ phi______ frames
    -      -17.1513  -57.0000  -30.0000 76

  3 omega  -20.00   24.00   1.0000   21.0000
omega____ theta____ kappa____ phi______ frames
    -      -17.1513  -99.0000 -120.0000 44

  4 omega  -70.00   56.00   1.0000   21.0000
omega____ theta____ kappa____ phi______ frames
    -      -17.1513    0.0000 -180.0000 126

  5 omega    0.00   55.00   1.0000   21.0000
omega____ theta____ kappa____ phi______ frames
    -       18.8701  -99.0000  120.0000 55
;
_diffrn_measurement_device_type 'SuperNova, Single source at offset, Eos'
_diffrn_measurement_method '\w scans'
_diffrn_orient_matrix_UB_11 -0.0613728000
_diffrn_orient_matrix_UB_12 0.0158565000
_diffrn_orient_matrix_UB_13 -0.0581668000
_diffrn_orient_matrix_UB_21 -0.0499694000
_diffrn_orient_matrix_UB_22 -0.0258865000
_diffrn_orient_matrix_UB_23 0.0232199000
_diffrn_orient_matrix_UB_31 0.0006836000
_diffrn_orient_matrix_UB_32 0.0596738000
_diffrn_orient_matrix_UB_33 0.0343545000
_diffrn_radiation_monochromator mirror
_diffrn_radiation_type 'Mo K\a'
_diffrn_radiation_wavelength 0.7107
_diffrn_reflns_av_R_equivalents 0.0266
_diffrn_reflns_av_unetI/netI 0.0420
_diffrn_reflns_limit_h_max 12
_diffrn_reflns_limit_h_min -12
_diffrn_reflns_limit_k_max 11
_diffrn_reflns_limit_k_min -13
_diffrn_reflns_limit_l_max 13
_diffrn_reflns_limit_l_min -10
_diffrn_reflns_number 7897
_diffrn_reflns_theta_full 25.00
_diffrn_reflns_theta_max 26.37
_diffrn_reflns_theta_min 2.97
_diffrn_source 'SuperNova (Mo) X-ray Source'
_diffrn_source_current n/a
_diffrn_source_voltage n/a
_exptl_absorpt_coefficient_mu 0.080
_exptl_absorpt_correction_T_max 1.00000
_exptl_absorpt_correction_T_min 0.58487
_exptl_absorpt_correction_type multi-scan
_exptl_absorpt_process_details
;
CrysAlisPro, Agilent Technologies,
Version 1.171.36.28 (release 01-02-2013 CrysAlis171 .NET)
(compiled Feb  1 2013,16:14:44)
Empirical absorption correction using spherical harmonics,
 implemented in SCALE3 ABSPACK scaling algorithm.
;
_exptl_crystal_colour colourless
_exptl_crystal_density_diffrn 1.213
_exptl_crystal_density_method 'not measured'
_exptl_crystal_F_000 412
_exptl_crystal_size_max 0.2
_exptl_crystal_size_mid 0.2
_exptl_crystal_size_min 0.2
_refine_diff_density_max 0.311
_refine_diff_density_min -0.243
_refine_diff_density_rms 0.054
_refine_ls_extinction_method none
_refine_ls_goodness_of_fit_ref 1.052
_refine_ls_hydrogen_treatment mixed
_refine_ls_matrix_type full
_refine_ls_number_parameters 279
_refine_ls_number_reflns 4280
_refine_ls_number_restraints 0
_refine_ls_restrained_S_all 1.052
_refine_ls_R_factor_all 0.0673
_refine_ls_R_factor_gt 0.0546
_refine_ls_shift/su_max 0.000
_refine_ls_shift/su_mean 0.000
_refine_ls_structure_factor_coef Fsqd
_refine_ls_weighting_details 'calc w=1/[\s^2^(Fo^2^)+(0.0685P)^2^+0.5011P] where P=(Fo^2^+2Fc^2^)/3'
_refine_ls_weighting_scheme calc
_refine_ls_wR_factor_gt 0.1390
_refine_ls_wR_factor_ref 0.1505
_reflns_number_gt 3503
_reflns_number_total 4280
_reflns_threshold_expression >2sigma(I)
_cod_data_source_file c3cc43418d.txt
_cod_data_source_block wdh1026
_cod_database_code 7109577
_chemical_oxdiff_formula 'C20 H10 H20 N2 O3'
_reflns_odcompleteness_completeness 99.81
_reflns_odcompleteness_iscentric 1
_reflns_odcompleteness_theta 26.32

loop_
_space_group_symop_id
_space_group_symop_operation_xyz
1 'x, y, z'
2 '-x, -y, -z'

loop_
_atom_site_label
_atom_site_type_symbol
_atom_site_fract_x
_atom_site_fract_y
_atom_site_fract_z
_atom_site_U_iso_or_equiv
_atom_site_adp_type
_atom_site_occupancy
_atom_site_symmetry_multiplicity
_atom_site_calc_flag
_atom_site_refinement_flags
O1 O 0.16512(15) 0.03514(11) 0.68946(13) 0.0264(3) Uani 1 1 d .
O2 O 0.11298(16) 0.35450(12) 0.03276(13) 0.0304(3) Uani 1 1 d .
O3 O -0.00030(15) 0.34804(12) 0.62147(13) 0.0278(3) Uani 1 1 d .
N1 N 0.23358(17) 0.21076(13) 0.62131(15) 0.0217(3) Uani 1 1 d .
N2 N -0.16703(17) 0.19633(14) 0.46993(16) 0.0237(3) Uani 1 1 d .
H2 H -0.172(2) 0.127(2) 0.416(2) 0.027(5) Uiso 1 1 d .
C1 C 0.2580(2) 0.12481(16) 0.71173(18) 0.0221(4) Uani 1 1 d .
C2 C 0.3988(2) 0.13695(17) 0.83351(18) 0.0254(4) Uani 1 1 d .
H2A H 0.4202 0.0742 0.8939 0.030 Uiso 1 1 calc R
C3 C 0.4978(2) 0.23454(17) 0.86138(18) 0.0237(4) Uani 1 1 d .
C4 C 0.4687(2) 0.33384(16) 0.77339(18) 0.0229(4) Uani 1 1 d .
C5 C 0.3227(2) 0.33198(17) 0.65176(19) 0.0266(4) Uani 1 1 d .
H5A H 0.2646 0.4013 0.6667 0.032 Uiso 1 1 calc R
H5B H 0.3417 0.3476 0.5732 0.032 Uiso 1 1 calc R
C6 C 0.6497(2) 0.26253(18) 0.98057(19) 0.0272(4) Uani 1 1 d .
C7 C 0.7120(2) 0.38345(19) 0.9471(2) 0.0317(5) Uani 1 1 d .
H7A H 0.805(3) 0.368(2) 0.932(2) 0.038(6) Uiso 1 1 d .
H7B H 0.739(3) 0.454(2) 1.024(2) 0.041(6) Uiso 1 1 d .
C8 C 0.5868(2) 0.41733(18) 0.8195(2) 0.0283(4) Uani 1 1 d .
H8 H 0.599(2) 0.495(2) 0.776(2) 0.032(6) Uiso 1 1 d .
C9 C 0.6298(3) 0.2893(2) 1.1105(2) 0.0418(6) Uani 1 1 d .
H9A H 0.7278 0.3086 1.1870 0.063 Uiso 1 1 calc R
H9B H 0.5803 0.2147 1.1242 0.063 Uiso 1 1 calc R
H9C H 0.5684 0.3616 1.1033 0.063 Uiso 1 1 calc R
C10 C 0.7483(2) 0.1514(2) 0.9921(2) 0.0368(5) Uani 1 1 d .
H10A H 0.8446 0.1706 1.0708 0.055 Uiso 1 1 calc R
H10B H 0.7647 0.1374 0.9105 0.055 Uiso 1 1 calc R
H10C H 0.6987 0.0750 1.0021 0.055 Uiso 1 1 calc R
C11 C 0.0890(2) 0.19610(16) 0.50122(17) 0.0211(4) Uani 1 1 d .
H11 H 0.063(2) 0.107(2) 0.480(2) 0.024(5) Uiso 1 1 d .
C12 C 0.0990(2) 0.24196(16) 0.37947(18) 0.0221(4) Uani 1 1 d .
C13 C 0.0600(2) 0.36157(16) 0.33806(18) 0.0234(4) Uani 1 1 d .
H13 H 0.0271 0.4193 0.3890 0.028 Uiso 1 1 calc R
C14 C 0.0688(2) 0.39684(16) 0.22404(19) 0.0244(4) Uani 1 1 d .
H14 H 0.0421 0.4786 0.1977 0.029 Uiso 1 1 calc R
C15 C 0.1162(2) 0.31390(17) 0.14751(18) 0.0242(4) Uani 1 1 d .
C16 C 0.1592(2) 0.19539(18) 0.18914(19) 0.0275(4) Uani 1 1 d .
H16 H 0.1950 0.1386 0.1398 0.033 Uiso 1 1 calc R
C17 C 0.1490(2) 0.16148(17) 0.30353(19) 0.0271(4) Uani 1 1 d .
H17 H 0.1772 0.0803 0.3308 0.033 Uiso 1 1 calc R
C18 C 0.1566(3) 0.2701(2) -0.0501(2) 0.0402(5) Uani 1 1 d .
H18A H 0.2607 0.2508 0.0010 0.060 Uiso 1 1 calc R
H18B H 0.1470 0.3098 -0.1298 0.060 Uiso 1 1 calc R
H18C H 0.0921 0.1917 -0.0784 0.060 Uiso 1 1 calc R
C19 C -0.0317(2) 0.25514(16) 0.53671(17) 0.0220(4) Uani 1 1 d .
C20 C -0.2980(2) 0.22229(17) 0.49680(19) 0.0263(4) Uani 1 1 d .
C21 C -0.2593(3) 0.2120(2) 0.6452(2) 0.0348(5) Uani 1 1 d .
H21A H -0.3504 0.2153 0.6590 0.052 Uiso 1 1 calc R
H21B H -0.1882 0.2824 0.7013 0.052 Uiso 1 1 calc R
H21C H -0.2143 0.1317 0.6702 0.052 Uiso 1 1 calc R
C22 C -0.3498(2) 0.35370(18) 0.4605(2) 0.0314(5) Uani 1 1 d .
H22A H -0.2698 0.4179 0.5167 0.047 Uiso 1 1 calc R
H22B H -0.4386 0.3682 0.4762 0.047 Uiso 1 1 calc R
H22C H -0.3743 0.3591 0.3653 0.047 Uiso 1 1 calc R
C23 C -0.4205(2) 0.12178(19) 0.4093(2) 0.0348(5) Uani 1 1 d .
H23A H -0.4431 0.1262 0.3144 0.052 Uiso 1 1 calc R
H23B H -0.5106 0.1363 0.4230 0.052 Uiso 1 1 calc R
H23C H -0.3871 0.0380 0.4342 0.052 Uiso 1 1 calc R

loop_
_atom_site_aniso_label
_atom_site_aniso_U_11
_atom_site_aniso_U_22
_atom_site_aniso_U_33
_atom_site_aniso_U_23
_atom_site_aniso_U_13
_atom_site_aniso_U_12
O1 0.0299(7) 0.0206(6) 0.0255(7) 0.0005(5) 0.0096(6) -0.0028(5)
O2 0.0384(8) 0.0300(7) 0.0271(7) 0.0047(6) 0.0176(6) 0.0062(6)
O3 0.0320(8) 0.0204(6) 0.0266(7) -0.0047(5) 0.0098(6) 0.0021(5)
N1 0.0215(8) 0.0170(7) 0.0217(8) -0.0001(6) 0.0051(6) -0.0003(6)
N2 0.0249(8) 0.0201(8) 0.0257(8) -0.0019(6) 0.0113(7) 0.0035(6)
C1 0.0254(9) 0.0197(8) 0.0212(9) -0.0020(7) 0.0108(8) 0.0027(7)
C2 0.0296(10) 0.0238(9) 0.0221(9) 0.0036(7) 0.0103(8) 0.0027(8)
C3 0.0262(10) 0.0248(9) 0.0204(9) 0.0010(7) 0.0105(8) 0.0044(7)
C4 0.0272(10) 0.0177(8) 0.0229(9) -0.0003(7) 0.0104(8) 0.0043(7)
C5 0.0266(10) 0.0183(9) 0.0292(10) 0.0028(7) 0.0068(8) -0.0021(7)
C6 0.0239(10) 0.0300(10) 0.0232(9) 0.0026(8) 0.0059(8) 0.0011(8)
C7 0.0273(11) 0.0295(10) 0.0307(11) 0.0022(9) 0.0057(9) -0.0022(8)
C8 0.0278(10) 0.0246(9) 0.0291(10) 0.0025(8) 0.0093(9) 0.0017(8)
C9 0.0351(12) 0.0593(15) 0.0238(10) -0.0012(10) 0.0074(9) -0.0053(11)
C10 0.0287(11) 0.0362(11) 0.0418(12) 0.0134(9) 0.0096(10) 0.0053(9)
C11 0.0217(9) 0.0154(8) 0.0207(9) -0.0020(7) 0.0046(7) 0.0006(7)
C12 0.0186(9) 0.0203(8) 0.0223(9) -0.0021(7) 0.0049(7) 0.0007(7)
C13 0.0244(9) 0.0178(8) 0.0250(9) -0.0033(7) 0.0089(8) 0.0019(7)
C14 0.0252(10) 0.0184(8) 0.0262(9) 0.0022(7) 0.0079(8) 0.0026(7)
C15 0.0214(9) 0.0272(9) 0.0220(9) 0.0018(7) 0.0076(8) 0.0008(7)
C16 0.0300(10) 0.0264(9) 0.0269(10) 0.0000(8) 0.0132(8) 0.0101(8)
C17 0.0288(10) 0.0221(9) 0.0280(10) 0.0027(7) 0.0095(8) 0.0088(8)
C18 0.0512(14) 0.0458(13) 0.0296(11) 0.0059(9) 0.0221(11) 0.0156(11)
C19 0.0265(10) 0.0180(8) 0.0204(9) 0.0040(7) 0.0085(8) 0.0044(7)
C20 0.0269(10) 0.0238(9) 0.0315(10) 0.0031(8) 0.0156(9) 0.0053(7)
C21 0.0460(13) 0.0311(10) 0.0378(12) 0.0093(9) 0.0262(10) 0.0140(9)
C22 0.0310(11) 0.0263(10) 0.0381(11) 0.0052(8) 0.0154(9) 0.0079(8)
C23 0.0294(11) 0.0306(10) 0.0493(13) 0.0035(9) 0.0218(10) 0.0023(8)

loop_
_atom_type_symbol
_atom_type_description
_atom_type_scat_dispersion_real
_atom_type_scat_dispersion_imag
_atom_type_scat_source
C C 0.0033 0.0016 'International Tables Vol C Tables 4.2.6.8 and 6.1.1.4'
H H 0.0000 0.0000 'International Tables Vol C Tables 4.2.6.8 and 6.1.1.4'
N N 0.0061 0.0033 'International Tables Vol C Tables 4.2.6.8 and 6.1.1.4'
O O 0.0106 0.0060 'International Tables Vol C Tables 4.2.6.8 and 6.1.1.4'

loop_
_geom_angle_atom_site_label_1
_geom_angle_atom_site_label_2
_geom_angle_atom_site_label_3
_geom_angle
C15 O2 C18 117.74(15)
C1 N1 C5 123.81(15)
C1 N1 C11 116.78(14)
C11 N1 C5 117.52(14)
C19 N2 H2 115.0(14)
C19 N2 C20 125.42(15)
C20 N2 H2 118.6(14)
O1 C1 N1 121.06(16)
O1 C1 C2 120.21(16)
N1 C1 C2 118.69(16)
C1 C2 H2A 119.4
C3 C2 C1 121.15(17)
C3 C2 H2A 119.4
C2 C3 C4 121.31(17)
C2 C3 C6 128.86(17)
C4 C3 C6 109.83(16)
C3 C4 C5 120.45(16)
C8 C4 C3 109.95(17)
C8 C4 C5 129.60(17)
N1 C5 C4 112.44(15)
N1 C5 H5A 109.1
N1 C5 H5B 109.1
C4 C5 H5A 109.1
C4 C5 H5B 109.1
H5A C5 H5B 107.8
C3 C6 C7 102.85(15)
C3 C6 C9 109.64(16)
C3 C6 C10 110.90(16)
C9 C6 C7 110.97(17)
C10 C6 C7 112.47(17)
C10 C6 C9 109.82(17)
C6 C7 H7A 112.3(13)
C6 C7 H7B 110.0(13)
H7A C7 H7B 108.1(19)
C8 C7 C6 104.86(16)
C8 C7 H7A 110.1(13)
C8 C7 H7B 111.5(13)
C4 C8 C7 112.32(17)
C4 C8 H8 127.1(12)
C7 C8 H8 120.5(12)
C6 C9 H9A 109.5
C6 C9 H9B 109.5
C6 C9 H9C 109.5
H9A C9 H9B 109.5
H9A C9 H9C 109.5
H9B C9 H9C 109.5
C6 C10 H10A 109.5
C6 C10 H10B 109.5
C6 C10 H10C 109.5
H10A C10 H10B 109.5
H10A C10 H10C 109.5
H10B C10 H10C 109.5
N1 C11 H11 106.0(12)
N1 C11 C12 112.51(15)
N1 C11 C19 109.58(14)
C12 C11 H11 106.9(12)
C12 C11 C19 114.66(14)
C19 C11 H11 106.6(12)
C13 C12 C11 123.67(16)
C17 C12 C11 118.69(16)
C17 C12 C13 117.64(17)
C12 C13 H13 119.6
C14 C13 C12 120.86(17)
C14 C13 H13 119.6
C13 C14 H14 119.6
C13 C14 C15 120.70(16)
C15 C14 H14 119.6
O2 C15 C14 116.37(16)
O2 C15 C16 124.34(17)
C14 C15 C16 119.25(17)
C15 C16 H16 120.4
C17 C16 C15 119.16(17)
C17 C16 H16 120.4
C12 C17 C16 122.34(17)
C12 C17 H17 118.8
C16 C17 H17 118.8
O2 C18 H18A 109.5
O2 C18 H18B 109.5
O2 C18 H18C 109.5
H18A C18 H18B 109.5
H18A C18 H18C 109.5
H18B C18 H18C 109.5
O3 C19 N2 124.91(17)
O3 C19 C11 120.90(16)
N2 C19 C11 114.19(15)
N2 C20 C21 109.95(16)
N2 C20 C22 110.60(15)
N2 C20 C23 106.71(15)
C22 C20 C21 110.23(16)
C23 C20 C21 109.30(17)
C23 C20 C22 109.97(16)
C20 C21 H21A 109.5
C20 C21 H21B 109.5
C20 C21 H21C 109.5
H21A C21 H21B 109.5
H21A C21 H21C 109.5
H21B C21 H21C 109.5
C20 C22 H22A 109.5
C20 C22 H22B 109.5
C20 C22 H22C 109.5
H22A C22 H22B 109.5
H22A C22 H22C 109.5
H22B C22 H22C 109.5
C20 C23 H23A 109.5
C20 C23 H23B 109.5
C20 C23 H23C 109.5
H23A C23 H23B 109.5
H23A C23 H23C 109.5
H23B C23 H23C 109.5

loop_
_geom_bond_atom_site_label_1
_geom_bond_atom_site_label_2
_geom_bond_distance
O1 C1 1.242(2)
O2 C15 1.363(2)
O2 C18 1.427(2)
O3 C19 1.232(2)
N1 C1 1.365(2)
N1 C5 1.474(2)
N1 C11 1.473(2)
N2 H2 0.89(2)
N2 C19 1.331(2)
N2 C20 1.477(2)
C1 C2 1.461(3)
C2 H2A 0.9500
C2 C3 1.333(3)
C3 C4 1.451(3)
C3 C6 1.519(3)
C4 C5 1.495(3)
C4 C8 1.335(3)
C5 H5A 0.9900
C5 H5B 0.9900
C6 C7 1.556(3)
C6 C9 1.532(3)
C6 C10 1.532(3)
C7 H7A 1.02(2)
C7 H7B 1.01(2)
C7 C8 1.509(3)
C8 H8 1.02(2)
C9 H9A 0.9800
C9 H9B 0.9800
C9 H9C 0.9800
C10 H10A 0.9800
C10 H10B 0.9800
C10 H10C 0.9800
C11 H11 0.96(2)
C11 C12 1.512(3)
C11 C19 1.540(2)
C12 C13 1.399(2)
C12 C17 1.387(3)
C13 H13 0.9500
C13 C14 1.382(3)
C14 H14 0.9500
C14 C15 1.392(3)
C15 C16 1.395(3)
C16 H16 0.9500
C16 C17 1.388(3)
C17 H17 0.9500
C18 H18A 0.9800
C18 H18B 0.9800
C18 H18C 0.9800
C20 C21 1.530(3)
C20 C22 1.530(3)
C20 C23 1.518(3)
C21 H21A 0.9800
C21 H21B 0.9800
C21 H21C 0.9800
C22 H22A 0.9800
C22 H22B 0.9800
C22 H22C 0.9800
C23 H23A 0.9800
C23 H23B 0.9800
C23 H23C 0.9800

loop_
_geom_torsion_atom_site_label_1
_geom_torsion_atom_site_label_2
_geom_torsion_atom_site_label_3
_geom_torsion_atom_site_label_4
_geom_torsion
O1 C1 C2 C3 -177.87(17)
O2 C15 C16 C17 -175.96(17)
N1 C1 C2 C3 4.6(3)
N1 C11 C12 C13 -97.77(19)
N1 C11 C12 C17 82.5(2)
N1 C11 C19 O3 32.4(2)
N1 C11 C19 N2 -146.83(15)
C1 N1 C5 C4 17.9(2)
C1 N1 C11 C12 -149.67(15)
C1 N1 C11 C19 81.52(18)
C1 C2 C3 C4 1.2(3)
C1 C2 C3 C6 -179.06(17)
C2 C3 C4 C5 2.8(3)
C2 C3 C4 C8 -177.19(18)
C2 C3 C6 C7 175.88(19)
C2 C3 C6 C9 -66.0(3)
C2 C3 C6 C10 55.4(3)
C3 C4 C5 N1 -11.3(2)
C3 C4 C8 C7 -0.2(2)
C3 C6 C7 C8 4.0(2)
C4 C3 C6 C7 -4.3(2)
C4 C3 C6 C9 113.76(18)
C4 C3 C6 C10 -124.80(17)
C5 N1 C1 O1 167.48(17)
C5 N1 C1 C2 -15.0(3)
C5 N1 C11 C12 45.4(2)
C5 N1 C11 C19 -83.45(19)
C5 C4 C8 C7 179.80(19)
C6 C3 C4 C5 -176.96(16)
C6 C3 C4 C8 3.0(2)
C6 C7 C8 C4 -2.6(2)
C8 C4 C5 N1 168.68(19)
C9 C6 C7 C8 -113.14(19)
C10 C6 C7 C8 123.39(18)
C11 N1 C1 O1 3.6(2)
C11 N1 C1 C2 -178.96(15)
C11 N1 C5 C4 -178.31(15)
C11 C12 C13 C14 -178.60(16)
C11 C12 C17 C16 178.92(17)
C12 C11 C19 O3 -95.23(19)
C12 C11 C19 N2 85.55(19)
C12 C13 C14 C15 0.2(3)
C13 C12 C17 C16 -0.8(3)
C13 C14 C15 O2 176.39(16)
C13 C14 C15 C16 -1.8(3)
C14 C15 C16 C17 2.1(3)
C15 C16 C17 C12 -0.8(3)
C17 C12 C13 C14 1.1(3)
C18 O2 C15 C14 -178.14(18)
C18 O2 C15 C16 0.0(3)
C19 N2 C20 C21 -54.3(2)
C19 N2 C20 C22 67.7(2)
C19 N2 C20 C23 -172.71(17)
C19 C11 C12 C13 28.3(2)
C19 C11 C12 C17 -151.36(17)
C20 N2 C19 O3 -7.6(3)
C20 N2 C19 C11 171.59(15)
